data_8101445
loop_
_publ_author_name
'Ahmed, Ibrahim Abdelhalim'
'Blachnik, Roger'
'Reuter, Hans'
'Stumpf, Klaus'

_publ_section_title
;
Crystal structure of pentachloro(propionitrile)tantalum(V), TaCl~5~
(NC-CH~2~-CH~3~) and of pentachloro(propionitrile)niobium(V), NbCl~5~
(NC-CH~2~-CH~3~)
;
_journal_issue 1
_journal_name_full 'Zeitschrift f\"ur Kristallographie - New Crystal Structures'
_journal_page_first 119
_journal_page_last 120
_journal_volume 214
_journal_year 1999
_chemical_formula_structural 'TaCl5 + NC-CH2-CH3'
_chemical_formula_sum 'C3 H5 Cl5 N Ta'
_chemical_formula_weight 413.28
_chemical_name_common propionitrile-tantalumpentachloride
_space_group_IT_number 33
_symmetry_cell_setting orthorhombic
_symmetry_Int_Tables_number 33
_symmetry_space_group_name_Hall 'P 2c -2n'
_symmetry_space_group_name_H-M 'P n a 21'
_cell_angle_alpha 90.00
_cell_angle_beta 90.00
_cell_angle_gamma 90.00
_cell_formula_units_Z 4
_cell_length_a 13.6171(13)
_cell_length_b 10.128(2)
_cell_length_c 7.962(2)
_cell_measurement_temperature 293(2)
_cell_volume 1098.1(3)
_diffrn_ambient_temperature 293(2)
_exptl_crystal_density_diffrn 2.500
_refine_ls_R_factor_obs 0.0387
_refine_ls_wR_factor_obs 0.1038
_cod_depositor_comments
;
The following automatic conversions were performed:
'_symmetry_cell_setting' value 'Orthorhombic' changed to 'orthorhombic'
according to '/home/saulius/struct/CIF-dictionaries/cif_core.dic'
dictionary named 'cif_core.dic' version 2.4.1 from 2010-06-29.

Automatic conversion script
Id: cif_fix_enum 1527 2010-12-29 10:47:43Z saulius 
;
_cod_database_code 8101445

loop_
_symmetry_equiv_pos_as_xyz
'x, y, z'
'-x, -y, z+1/2'
'x+1/2, -y+1/2, z'
'-x+1/2, y+1/2, z+1/2'

loop_
_atom_site_aniso_label
_atom_site_aniso_U_11
_atom_site_aniso_U_22
_atom_site_aniso_U_33
_atom_site_aniso_U_23
_atom_site_aniso_U_13
_atom_site_aniso_U_12
Ta1 0.0518(4) 0.0539(5) 0.0704(6) -0.0044(7) -0.0014(8) 0.0005(2)
Cl1 0.161(14) 0.214(16) 0.042(7) -0.010(5) -0.008(5) 0.079(10)
Cl2 0.066(2) 0.095(3) 0.157(6) -0.010(9) -0.015(7) 0.025(2)
Cl3 0.062(2) 0.113(3) 0.108(5) -0.018(9) -0.007(6) 0.020(2)
Cl4 0.100(4) 0.066(3) 0.353(16) -0.037(14) -0.012(14) -0.018(2)
Cl5 0.127(13) 0.312(27) 0.110(15) 0.022(12) -0.021(7) 0.067(13)
N1 0.100(11) 0.054(8) 0.186(34) 0.025(24) -0.011(28) 0.004(7)
C1 0.108(16) 0.068(12) 0.200(54) -0.046(22) 0.047(23) -0.028(11)
C2 0.202(32) 0.057(13) 0.166(44) 0.009(20) -0.038(27) -0.040(17)
C3 0.116(21) 0.126(25) 0.100(20) -0.042(21) 0.031(18) -0.027(18)

loop_
_atom_site_label
_atom_site_type_symbol
_atom_site_fract_x
_atom_site_fract_y
_atom_site_fract_z
_atom_site_U_iso_or_equiv
_atom_site_thermal_displace_type
_atom_site_occupancy
_atom_site_calc_flag
_atom_site_refinement_flags
_atom_site_disorder_group
Ta1 Ta 0.16552(3) 0.12767(5) 0.8537(8) 0.0587(4) Uani 1 d . .
Cl1 Cl 0.1562(9) 0.1140(13) 0.5671(11) 0.139(7) Uani 1 d . .
Cl2 Cl 0.3144(3) 0.0167(5) 0.8411(27) 0.106(2) Uani 1 d . .
Cl3 Cl 0.0030(3) 0.1932(5) 0.8378(21) 0.094(2) Uani 1 d . .
Cl4 Cl 0.2308(4) 0.3294(5) 0.8593(40) 0.173(5) Uani 1 d . .
Cl5 Cl 0.1596(9) 0.1023(22) 1.1336(26) 0.183(11) Uani 1 d . .
N1 N 0.1068(13) -0.0752(15) 0.8268(72) 0.113(11) Uani 1 d . .
C1 C 0.0818(18) -0.1803(23) 0.8977(55) 0.125(18) Uani 1 d . .
C2 C 0.0438(30) -0.3131(24) 0.9095(55) 0.141(17) Uani 1 d . .
H2A H 0.0722(30) -0.3558(24) 1.0071(55) 0.178(68) Uiso 1 calc R .
H2B H -0.0267(30) -0.3089(24) 0.9264(55) 0.178(68) Uiso 1 calc R .
C3 C 0.0629(23) -0.3894(26) 0.7694(44) 0.114(10) Uani 1 d . .
H3A H 0.0358(23) -0.4760(26) 0.7851(44) 0.178(68) Uiso 1 calc R .
H3B H 0.1326(23) -0.3960(26) 0.7532(44) 0.178(68) Uiso 1 calc R .
H3C H 0.0335(23) -0.3491(26) 0.6725(44) 0.178(68) Uiso 1 calc R .

loop_
_geom_bond_atom_site_label_1
_geom_bond_atom_site_label_2
_geom_bond_distance
_geom_bond_site_symmetry_2
_geom_bond_publ_flag
Ta1 N1 2.21(2) . ?
Ta1 Cl4 2.228(5) . ?
Ta1 Cl5 2.24(3) . ?
Ta1 Cl1 2.290(13) . ?
Ta1 Cl3 2.314(4) . ?
Ta1 Cl2 2.320(4) . ?
N1 C1 1.25(4) . ?
C1 C2 1.44(3) . ?
C2 C3 1.38(4) . ?
